data_2213961
loop_
_publ_author_name
'Wilkinson, Hazel S.'
'Harrison, William T. A.'

_publ_section_title
;
 Ethylenediammonium bis(dihydrogenarsenate): <i>R</i>~4~^3^(14) loops
 built up from O---H&#x00B7;&#x00B7;&#x00B7;O hydrogen bonds
;
_journal_coeditor_code SJ2232
_journal_issue 6
_journal_name_full 'Acta Crystallographica Section E'
_journal_page_first m1610
_journal_page_last m1612
_journal_paper_doi 10.1107/S1600536807008768
_journal_volume 63
_journal_year 2007
_chemical_formula_iupac 'C2 H10 N2 2+ , 2As H2 O4 -'
_chemical_formula_moiety 'C2 H10 N2 2+ , 2As H2 O4 -'
_chemical_formula_sum 'C2 H14 As2 N2 O8'
_chemical_formula_weight 343.98
_chemical_name_systematic
;
Ethylenediammonium bis(dihydrogenarsenate)
;
_space_group_IT_number 14
_symmetry_cell_setting monoclinic
_symmetry_space_group_name_Hall '-P 2ybc'
_symmetry_space_group_name_H-M 'P 1 21/c 1'
_atom_sites_solution_hydrogens mixed
_atom_sites_solution_primary direct
_atom_sites_solution_secondary difmap
_audit_creation_method SHELXL97
_cell_angle_alpha 90.00
_cell_angle_beta 96.3810(10)
_cell_angle_gamma 90.00
_cell_formula_units_Z 2
_cell_length_a 4.8971(3)
_cell_length_b 8.8054(5)
_cell_length_c 11.4894(6)
_cell_measurement_reflns_used 4016
_cell_measurement_temperature 293(2)
_cell_measurement_theta_max 32.50
_cell_measurement_theta_min 2.28
_cell_volume 492.36(5)
_computing_cell_refinement 'SAINT (Bruker, 1999)'
_computing_data_collection 'SMART (Bruker, 1999)'
_computing_data_reduction SAINT
_computing_molecular_graphics 'ORTEP-3 (Farrugia, 1997)'
_computing_publication_material SHELXL97
_computing_structure_refinement 'SHELXL97 (Sheldrick, 1997)'
_computing_structure_solution 'SHELXS97 (Sheldrick, 1997)'
_diffrn_ambient_temperature 293(2)
_diffrn_measured_fraction_theta_full 0.983
_diffrn_measured_fraction_theta_max 0.983
_diffrn_measurement_device_type 'Bruker SMART1000 CCD area-detector'
_diffrn_measurement_method \w
_diffrn_radiation_monochromator graphite
_diffrn_radiation_source 'fine-focus sealed tube'
_diffrn_radiation_type MoK\a
_diffrn_radiation_wavelength 0.71073
_diffrn_reflns_av_R_equivalents 0.0202
_diffrn_reflns_av_sigmaI/netI 0.0225
_diffrn_reflns_limit_h_max 6
_diffrn_reflns_limit_h_min -7
_diffrn_reflns_limit_k_max 13
_diffrn_reflns_limit_k_min -13
_diffrn_reflns_limit_l_max 15
_diffrn_reflns_limit_l_min -17
_diffrn_reflns_number 5015
_diffrn_reflns_theta_full 32.67
_diffrn_reflns_theta_max 32.67
_diffrn_reflns_theta_min 2.92
_diffrn_standards_decay_% 0
_diffrn_standards_number 0
_exptl_absorpt_coefficient_mu 6.812
_exptl_absorpt_correction_T_max 0.726
_exptl_absorpt_correction_T_min 0.166
_exptl_absorpt_correction_type multi-scan
_exptl_absorpt_process_details '(SADABS; Bruker, 1999)'
_exptl_crystal_colour colourless
_exptl_crystal_density_diffrn 2.320
_exptl_crystal_density_method 'not measured'
_exptl_crystal_description blade
_exptl_crystal_F_000 340
_exptl_crystal_size_max 0.41
_exptl_crystal_size_mid 0.16
_exptl_crystal_size_min 0.05
_refine_diff_density_max 0.380
_refine_diff_density_min -0.715
_refine_ls_extinction_coef 0.0075(10)
_refine_ls_extinction_expression Fc^*^=kFc[1+0.001xFc^2^\l^3^/sin(2\q)]^-1/4^
_refine_ls_extinction_method 'SHELXL97 (Sheldrick, 1997)'
_refine_ls_goodness_of_fit_ref 1.060
_refine_ls_hydrogen_treatment constr
_refine_ls_matrix_type full
_refine_ls_number_parameters 66
_refine_ls_number_reflns 1783
_refine_ls_number_restraints 0
_refine_ls_restrained_S_all 1.060
_refine_ls_R_factor_all 0.0255
_refine_ls_R_factor_gt 0.0195
_refine_ls_shift/su_max 0.001
_refine_ls_shift/su_mean 0.000
_refine_ls_structure_factor_coef Fsqd
_refine_ls_weighting_details 'calc w = 1/[\s^2^(Fo^2^)+(0.028P)^2^+0.0051P] where P=(Fo^2^+2Fc^2^)/3'
_refine_ls_weighting_scheme calc
_refine_ls_wR_factor_gt 0.0501
_refine_ls_wR_factor_ref 0.0514
_reflns_number_gt 1525
_reflns_number_total 1783
_reflns_threshold_expression I>2\s(I)
_cod_data_source_file sj2232.cif
_cod_data_source_block I
_cod_depositor_comments
;
The following automatic conversions were performed:

'_atom_sites_solution_hydrogens' value 'difmap and geom' was changed
to 'mixed'.

Automatic conversion script
Id: cif_fix_values 6452 2018-10-05 10:23:21Z andrius 
;
_cod_original_sg_symbol_H-M 'P 21/c'
_cod_database_code 2213961
_cod_database_fobs_code 2213961

loop_
_symmetry_equiv_pos_as_xyz
'x, y, z'
'-x, y+1/2, -z+1/2'
'-x, -y, -z'
'x, -y-1/2, z-1/2'

loop_
_atom_site_type_symbol
_atom_site_label
_atom_site_fract_x
_atom_site_fract_y
_atom_site_fract_z
_atom_site_U_iso_or_equiv
_atom_site_adp_type
_atom_site_calc_flag
_atom_site_refinement_flags
_atom_site_occupancy
As As1 0.40423(3) 0.114763(17) 0.171802(14) 0.01641(6) Uani d . 1
O O1 0.2873(3) 0.22888(15) 0.27646(13) 0.0323(3) Uani d . 1
H H1 0.3012 0.3290 0.2667 0.039 Uiso d R 1
O O2 0.1638(3) -0.02569(15) 0.16072(13) 0.0307(3) Uani d . 1
H H2 -0.0045 0.0063 0.1779 0.037 Uiso d R 1
O O3 0.6920(2) 0.03393(15) 0.23023(11) 0.0255(3) Uani d . 1
O O4 0.4120(3) 0.20611(16) 0.04810(11) 0.0280(3) Uani d . 1
C C1 0.8817(3) 0.0462(2) 0.51576(17) 0.0239(3) Uani d . 1
H H3 0.7115 -0.0084 0.4944 0.029 Uiso calc R 1
H H4 0.9003 0.0633 0.5997 0.029 Uiso calc R 1
N N1 0.8731(3) 0.19290(17) 0.45429(13) 0.0231(3) Uani d . 1
H H5 0.7330 0.2477 0.4744 0.028 Uiso calc R 1
H H6 0.8515 0.1770 0.3773 0.028 Uiso calc R 1
H H7 1.0295 0.2428 0.4739 0.028 Uiso calc R 1

loop_
_atom_site_aniso_label
_atom_site_aniso_U_11
_atom_site_aniso_U_22
_atom_site_aniso_U_33
_atom_site_aniso_U_12
_atom_site_aniso_U_13
_atom_site_aniso_U_23
As1 0.01382(8) 0.01548(9) 0.02023(9) -0.00028(6) 0.00327(5) 0.00022(6)
O1 0.0448(8) 0.0201(7) 0.0356(7) -0.0029(6) 0.0201(6) -0.0071(5)
O2 0.0210(6) 0.0212(6) 0.0517(9) -0.0065(5) 0.0124(6) -0.0114(6)
O3 0.0171(5) 0.0299(7) 0.0289(6) 0.0037(5) 0.0005(5) 0.0048(5)
O4 0.0252(6) 0.0331(7) 0.0259(6) 0.0029(5) 0.0042(5) 0.0107(5)
C1 0.0210(7) 0.0206(8) 0.0312(9) 0.0041(6) 0.0081(6) 0.0065(7)
N1 0.0247(7) 0.0209(7) 0.0238(7) 0.0029(5) 0.0028(5) 0.0030(5)

loop_
_atom_type_symbol
_atom_type_description
_atom_type_scat_dispersion_real
_atom_type_scat_dispersion_imag
_atom_type_scat_source
C C 0.0033 0.0016 'International Tables Vol C Tables 4.2.6.8 and 6.1.1.4'
H H 0.0000 0.0000 'International Tables Vol C Tables 4.2.6.8 and 6.1.1.4'
N N 0.0061 0.0033 'International Tables Vol C Tables 4.2.6.8 and 6.1.1.4'
O O 0.0106 0.0060 'International Tables Vol C Tables 4.2.6.8 and 6.1.1.4'
As As 0.0499 2.0058 'International Tables Vol C Tables 4.2.6.8 and 6.1.1.4'

loop_
_geom_angle_atom_site_label_1
_geom_angle_atom_site_label_2
_geom_angle_atom_site_label_3
_geom_angle_site_symmetry_1
_geom_angle_site_symmetry_3
_geom_angle
O4 As1 O3 . . 117.58(6)
O4 As1 O2 . . 111.99(7)
O3 As1 O2 . . 105.59(7)
O4 As1 O1 . . 111.28(7)
O3 As1 O1 . . 107.68(7)
O2 As1 O1 . . 101.32(7)
As1 O1 H1 . . 117.1
As1 O2 H2 . . 113.1
N1 C1 C1 . 3_756 110.14(17)
N1 C1 H3 . . 109.6
C1 C1 H3 3_756 . 109.6
N1 C1 H4 . . 109.6
C1 C1 H4 3_756 . 109.6
H3 C1 H4 . . 108.1
C1 N1 H5 . . 109.5
C1 N1 H6 . . 109.5
H5 N1 H6 . . 109.5
C1 N1 H7 . . 109.5
H5 N1 H7 . . 109.5
H6 N1 H7 . . 109.5

loop_
_geom_bond_atom_site_label_1
_geom_bond_atom_site_label_2
_geom_bond_site_symmetry_2
_geom_bond_distance
_geom_bond_publ_flag
As1 O4 . 1.6372(12) y
As1 O3 . 1.6532(12) y
As1 O2 . 1.7026(13) y
As1 O1 . 1.7136(13) y
O1 H1 . 0.8920 ?
O2 H2 . 0.9131 ?
C1 N1 . 1.470(2) ?
C1 C1 3_756 1.493(3) ?
C1 H3 . 0.9700 ?
C1 H4 . 0.9700 ?
N1 H5 . 0.8900 ?
N1 H6 . 0.8900 ?
N1 H7 . 0.8900 ?

loop_
_geom_hbond_atom_site_label_D
_geom_hbond_atom_site_label_H
_geom_hbond_atom_site_label_A
_geom_hbond_site_symmetry_A
_geom_hbond_distance_DH
_geom_hbond_distance_HA
_geom_hbond_distance_DA
_geom_hbond_angle_DHA
O2 H2 O3 1_455 0.91 1.68 2.5810(18) 168
O1 H1 O3 2_655 0.89 1.81 2.689(2) 171
N1 H5 O4 4_566 0.89 1.91 2.7554(19) 158
N1 H6 O3 . 0.89 2.18 2.978(2) 149
N1 H7 O4 4_666 0.89 2.02 2.8783(19) 162
